data_4132112
loop_
_publ_author_name
'Wu, Guangcheng'
'Wang, Cai-Yun'
'Jiao, Tianyu'
'Zhu, Huangtianzhi'
'Huang, Feihe'
'Li, Hao'

_publ_section_title
;
 Controllable Self-Assembly of Macrocycles in Water for Isolating Aromatic
 Hydrocarbon Isomers.
;
_journal_issue 18
_journal_name_full 'Journal of the American Chemical Society'
_journal_page_first 5955
_journal_page_last 5961
_journal_paper_doi 10.1021/jacs.8b01651
_journal_volume 140
_journal_year 2018
_chemical_absolute_configuration rmad
_chemical_formula_moiety '2(Cl), C34 H32 N6 O2'
_chemical_formula_sum 'C34 H32 Cl2 N6 O2'
_chemical_formula_weight 627.55
_space_group_crystal_system orthorhombic
_space_group_IT_number 33
_space_group_name_Hall 'P 2c -2n'
_space_group_name_H-M_alt 'P n a 21'
_atom_sites_solution_hydrogens mixed
_atom_sites_solution_primary dual
_audit_creation_date 2018-01-29
_audit_creation_method
;
Olex2 1.2
(compiled 2017.08.10 svn.r3458 for OlexSys, GUI svn.r5381)
;
_cell_angle_alpha 90
_cell_angle_beta 90
_cell_angle_gamma 90
_cell_formula_units_Z 16
_cell_length_a 44.7259(13)
_cell_length_b 26.8344(9)
_cell_length_c 13.9270(4)
_cell_measurement_reflns_used 9678
_cell_measurement_temperature 170(2)
_cell_measurement_theta_max 39.72
_cell_measurement_theta_min 2.95
_cell_volume 16715.1(9)
_computing_cell_refinement 'SAINT v8.37A (Bruker, 2015)'
_computing_data_reduction 'SAINT v8.37A (Bruker, 2015)'
_computing_molecular_graphics 'Olex2 (Dolomanov et al., 2009)'
_computing_publication_material 'Olex2 (Dolomanov et al., 2009)'
_computing_structure_refinement 'ShelXL (Sheldrick, 2015)'
_computing_structure_solution 'ShelXT (Sheldrick, 2015)'
_diffrn_ambient_temperature 170.0
_diffrn_measured_fraction_theta_full 0.999
_diffrn_measured_fraction_theta_max 0.998
_diffrn_measurement_device_type 'Bruker APEX-II CCD'
_diffrn_measurement_method '\f and \w scans'
_diffrn_radiation_type GaK\a
_diffrn_radiation_wavelength 1.34139
_diffrn_reflns_av_R_equivalents 0.0814
_diffrn_reflns_av_unetI/netI 0.0631
_diffrn_reflns_Laue_measured_fraction_full 0.999
_diffrn_reflns_Laue_measured_fraction_max 0.998
_diffrn_reflns_limit_h_max 54
_diffrn_reflns_limit_h_min -54
_diffrn_reflns_limit_k_max 32
_diffrn_reflns_limit_k_min -32
_diffrn_reflns_limit_l_max 17
_diffrn_reflns_limit_l_min -13
_diffrn_reflns_number 185278
_diffrn_reflns_point_group_measured_fraction_full 0.953
_diffrn_reflns_point_group_measured_fraction_max 0.946
_diffrn_reflns_theta_full 53.594
_diffrn_reflns_theta_max 55.103
_diffrn_reflns_theta_min 2.865
_diffrn_standards_number 0
_exptl_absorpt_coefficient_mu 1.073
_exptl_absorpt_correction_T_max 0.7508
_exptl_absorpt_correction_T_min 0.5212
_exptl_absorpt_correction_type multi-scan
_exptl_absorpt_process_details
'SADABS-2016/2 (Bruker,2016/2) was used for absorption correction. wR2(int) was 0.1291 before and 0.0767 after correction. The Ratio of minimum to maximum transmission is 0.6942. The \l/2 correction factor is Not present.'
_exptl_crystal_colour yellow
_exptl_crystal_colour_primary yellow
_exptl_crystal_density_diffrn 0.997
_exptl_crystal_description block
_exptl_crystal_F_000 5248
_exptl_crystal_size_max 0.12
_exptl_crystal_size_mid 0.05
_exptl_crystal_size_min 0.03
_refine_diff_density_max 0.671
_refine_diff_density_min -0.576
_refine_diff_density_rms 0.065
_refine_ls_abs_structure_details
;
 Flack x determined using 5232 quotients [(I+)-(I-)]/[(I+)+(I-)]
 (Parsons, Flack and Wagner, Acta Cryst. B69 (2013) 249-259).
;
_refine_ls_abs_structure_Flack 0.629(8)
_refine_ls_extinction_method none
_refine_ls_goodness_of_fit_ref 0.989
_refine_ls_hydrogen_treatment constr
_refine_ls_matrix_type fullcycle
_refine_ls_number_parameters 1561
_refine_ls_number_reflns 30262
_refine_ls_number_restraints 58
_refine_ls_restrained_S_all 0.993
_refine_ls_R_factor_all 0.1465
_refine_ls_R_factor_gt 0.0923
_refine_ls_shift/su_max 0.011
_refine_ls_shift/su_mean 0.000
_refine_ls_structure_factor_coef Fsqd
_refine_ls_weighting_details 'w=1/[\s^2^(Fo^2^)+(0.2000P)^2^] where P=(Fo^2^+2Fc^2^)/3'
_refine_ls_weighting_scheme calc
_refine_ls_wR_factor_gt 0.2626
_refine_ls_wR_factor_ref 0.3074
_reflns_Friedel_coverage 0.817
_reflns_Friedel_fraction_full 0.902
_reflns_Friedel_fraction_max 0.890
_reflns_number_gt 15745
_reflns_number_total 30262
_reflns_threshold_expression 'I > 2\s(I)'
_cod_data_source_file ja8b01651_si_005.cif
_cod_data_source_block mjl18015
_cod_depositor_comments
;

2020-05-08
Z value and formula fixed to values more according to usual
chemical conventions.                 miguel
;
_cod_original_formula_sum 'C136 H128 Cl8 N24 O8'
_cod_original_formula_weight 2510.22
_cod_original_formula_moiety '8(Cl), 4(C34 H32 N6 O2)'
_cod_original_formula_units_Z 4
_cod_database_code 4132112
_shelx_shelxl_version_number 2017/1
_shelx_space_group_comment
;
The symmetry employed for this shelxl refinement is uniquely defined
by the following loop, which should always be used as a source of
symmetry information in preference to the above space-group names.
They are only intended as comments.
;
_shelx_estimated_absorpt_t_max 0.969
_shelx_estimated_absorpt_t_min 0.882
_olex2_refinement_description
;
1. Fixed Uiso
 At 1.2 times of:
  All C(H) groups, All C(H,H) groups, All N(H) groups
2. Restrained distances
 C5-C11 = C5-C1 = C134-C1
 1.53 with sigma of 0.02
3. Uiso/Uaniso restraints and constraints
C11 \\sim C5 \\sim C1 \\sim C134: within 1.7A with sigma of 0.01 and sigma for
terminal atoms of 0.08
C101 \\sim C068 \\sim C0AA \\sim C14 \\sim C102 \\sim C139: within 2A with
sigma of 0.01 and sigma for terminal atoms of 0.02
4.a Riding coordinates:
 N192(H192)
4.b Secondary CH2 refined with riding coordinates:
 C081(H08A,H08B), C098(H09A,H09B), C117(H11A,H11B), C128(H12A,H12B), C129(H12C,
 H12D), C133(H13E,H13F), C134(H13C,H13D), C135(H13A,H13B), C142(H14A,H14B),
 C144(H14C,H14D), C157(H15A,H15B), C160(H16E,H16F), C162(H16C,H16D), C168(H16A,
 H16B), C174(H17A,H17B), C177(H17C,H17D), C178(H17E,H17F), C184(H18A,H18B),
 C222(H22A,H22B), C223(H22E,H22F), C225(H22C,H22D), C11(H11C,H11D), C1(H1A,H1B),
  C5(H5A,H5B)
4.c Aromatic/amide H refined with riding coordinates:
 C011(H011), C013(H013), C014(H014), C016(H016), N017(H017), C023(H023),
 C024(H024), C026(H026), C031(H031), C033(H033), C034(H034), N036(H036),
 C037(H037), C038(H038), C039(H039), C041(H041), N042(H042), C043(H043),
 C045(H045), C046(H046), C047(H047), N049(H049), C050(H050), C052(H052),
 C053(H053), C056(H056), C057(H057), C058(H058), C059(H059), C060(H060),
 C061(H061), C062(H062), C063(H063), C111(H111), C158(H158), C231(H231),
 C070(H070), C074(H074), C077(H077), N078(H078), C079(H079), C080(H080),
 C082(H082), C084(H084), C085(H085), N088(H088), C090(H090), C093(H093),
 C095(H095), C096(H096), C097(H097), C102(H102), C14(H14), C0AA(H0AA),
 C103(H103), C105(H105), C106(H106), C107(H107), C109(H109), C112(H112),
 C113(H113), C114(H114), C116(H116), C121(H121), C123(H123), C124(H124),
 C125(H125), C126(H126), C131(H131), C136(H136), C137(H137), C138(H138),
 C145(H145), C147(H147), C163(H163), C167(H167), N179(H179), C199(H199), C8(H8)
4.d Fitted hexagon refined as free rotating group:
 C066(C152,C149,C111,C158,C231), C101(C139,C102,C14,C0AA,C068)
;
_olex2_submission_special_instructions 'No special instructions were received'

loop_
_space_group_symop_operation_xyz
'x, y, z'
'-x, -y, z+1/2'
'-x+1/2, y+1/2, z+1/2'
'x+1/2, -y+1/2, z'

loop_
_atom_site_label
_atom_site_type_symbol
_atom_site_fract_x
_atom_site_fract_y
_atom_site_fract_z
_atom_site_U_iso_or_equiv
_atom_site_adp_type
_atom_site_occupancy
_atom_site_site_symmetry_order
_atom_site_calc_flag
_atom_site_refinement_flags_posn
_atom_site_refinement_flags_adp
Cl01 Cl 0.570300 0.311420 0.382140 0.1277(10) Uani 1 1 d . .
Cl02 Cl 0.658070 0.202760 0.435310 0.1455(11) Uani 1 1 d . .
Cl03 Cl 0.492340 0.578380 0.658780 0.1436(11) Uani 1 1 d . .
Cl04 Cl 0.526900 0.137230 0.626270 0.1536(12) Uani 1 1 d . .
C005 C 0.579210 0.238550 0.795030 0.073(2) Uani 1 1 d . .
C006 C 0.507700 0.310330 0.605750 0.079(2) Uani 1 1 d . .
C007 C 0.438940 0.381370 0.647170 0.075(2) Uani 1 1 d . .
C008 C 0.439190 0.425270 0.706100 0.0669(18) Uani 1 1 d . .
N009 N 0.587650 0.321710 0.680430 0.0719(16) Uani 1 1 d . .
C010 C 0.436060 0.471080 0.666460 0.080(2) Uani 1 1 d . .
C011 C 0.581120 0.147200 0.825240 0.074(2) Uani 1 1 d . .
H011 H 0.578855 0.140501 0.758656 0.088 Uiso 1 1 calc R .
C012 C 0.656480 0.208050 0.894750 0.075(2) Uani 1 1 d . .
C013 C 0.585440 0.327820 0.770420 0.075(2) Uani 1 1 d . .
H013 H 0.586873 0.360867 0.794450 0.090 Uiso 1 1 calc R .
C014 C 0.443650 0.422180 0.809590 0.085(2) Uani 1 1 d . .
H014 H 0.448642 0.390957 0.837459 0.102 Uiso 1 1 calc R .
C015 C 0.577520 0.198140 0.861120 0.077(2) Uani 1 1 d . .
C016 C 0.513740 0.403070 0.597470 0.085(2) Uani 1 1 d . .
H016 H 0.514278 0.433256 0.561872 0.102 Uiso 1 1 calc R .
N017 N 0.427920 0.250070 0.682450 0.091(2) Uani 1 1 d . .
H017 H 0.430672 0.249322 0.744999 0.109 Uiso 1 1 calc R .
C018 C 0.656030 0.227030 0.800540 0.077(2) Uani 1 1 d . .
C019 C 0.363790 0.412900 0.735040 0.080(2) Uani 1 1 d . .
N020 N 0.587330 0.111530 0.883450 0.0788(17) Uani 1 1 d . .
C021 C 0.360610 0.390720 0.640620 0.072(2) Uani 1 1 d . .
C022 C 0.354520 0.421820 0.560930 0.0679(19) Uani 1 1 d . .
C023 C 0.653720 0.138270 1.009960 0.081(2) Uani 1 1 d . .
H023 H 0.652509 0.103700 1.024138 0.097 Uiso 1 1 calc R .
C024 C 0.435400 0.389250 0.547360 0.073(2) Uani 1 1 d . .
H024 H 0.434453 0.361372 0.505426 0.088 Uiso 1 1 calc R .
C025 C 0.510050 0.314010 0.710180 0.083(2) Uani 1 1 d . .
C026 C 0.583810 0.277090 0.636350 0.0731(19) Uani 1 1 d . .
H026 H 0.583603 0.274348 0.568345 0.088 Uiso 1 1 calc R .
N027 N 0.435500 0.508300 0.822230 0.087(2) Uani 1 1 d . .
C028 C 0.581140 0.290270 0.835450 0.074(2) Uani 1 1 d . .
C029 C 0.509340 0.355800 0.552560 0.083(2) Uani 1 1 d . .
O030 O 0.599800 0.027100 0.981530 0.0979(18) Uani 1 1 d . .
C031 C 0.507420 0.270460 0.770270 0.079(2) Uani 1 1 d . .
H031 H 0.507122 0.238395 0.741376 0.095 Uiso 1 1 calc R .
N032 N 0.656170 0.172070 1.083940 0.0845(19) Uani 1 1 d . .
C033 C 0.497670 0.267770 0.462020 0.095(3) Uani 1 1 d . .
H033 H 0.494551 0.237202 0.429102 0.114 Uiso 1 1 calc R .
C034 C 0.438470 0.330990 0.684810 0.076(2) Uani 1 1 d . .
H034 H 0.442605 0.325544 0.750890 0.091 Uiso 1 1 calc R .
N035 N 0.642290 0.153850 0.702750 0.0777(17) Uani 1 1 d . .
N036 N 0.640200 0.136280 0.612480 0.0831(19) Uani 1 1 d . .
H036 H 0.646051 0.154756 0.563775 0.100 Uiso 1 1 calc R .
C037 C 0.358630 0.467560 0.737960 0.075(2) Uani 1 1 d . .
H037 H 0.359704 0.484252 0.798016 0.090 Uiso 1 1 calc R .
C038 C 0.503080 0.266960 0.558340 0.087(2) Uani 1 1 d . .
H038 H 0.503605 0.236171 0.591969 0.104 Uiso 1 1 calc R .
C039 C 0.580200 0.235650 0.694670 0.075(2) Uani 1 1 d . .
H039 H 0.578314 0.203867 0.665240 0.090 Uiso 1 1 calc R .
N040 N 0.432730 0.294630 0.631960 0.0781(17) Uani 1 1 d . .
C041 C 0.440860 0.462770 0.867340 0.083(2) Uani 1 1 d . .
H041 H 0.442484 0.460235 0.935178 0.099 Uiso 1 1 calc R .
N042 N 0.593740 0.067530 0.838850 0.0738(16) Uani 1 1 d . .
H042 H 0.592702 0.064516 0.776019 0.089 Uiso 1 1 calc R .
C043 C 0.652980 0.154200 0.913310 0.0707(19) Uani 1 1 d . .
H043 H 0.650332 0.131152 0.862236 0.085 Uiso 1 1 calc R .
N044 N 0.356520 0.349600 0.456000 0.0856(19) Uani 1 1 d . .
C045 C 0.517190 0.402060 0.696780 0.112(4) Uani 1 1 d . .
H045 H 0.521390 0.432505 0.728874 0.134 Uiso 1 1 calc R .
C046 C 0.432130 0.476910 0.566760 0.085(2) Uani 1 1 d . .
H046 H 0.428642 0.509163 0.540964 0.102 Uiso 1 1 calc R .
C047 C 0.502210 0.354540 0.455670 0.083(2) Uani 1 1 d . .
H047 H 0.501276 0.384677 0.420002 0.100 Uiso 1 1 calc R .
O048 O 0.618080 0.063710 0.657970 0.0998(18) Uani 1 1 d . .
N049 N 0.390430 0.333620 0.923970 0.091(2) Uani 1 1 d . .
H049 H 0.384640 0.352653 0.971949 0.110 Uiso 1 1 calc R .
C050 C 0.352440 0.494510 0.657990 0.100(3) Uani 1 1 d . .
H050 H 0.349516 0.529420 0.664330 0.120 Uiso 1 1 calc R .
C051 C 0.660010 0.241020 0.970970 0.079(2) Uani 1 1 d . .
C052 C 0.574750 0.207810 0.957770 0.087(2) Uani 1 1 d . .
H052 H 0.572151 0.180897 1.001294 0.104 Uiso 1 1 calc R .
C053 C 0.361310 0.319460 0.531380 0.079(2) Uani 1 1 d . .
H053 H 0.363355 0.284530 0.522428 0.095 Uiso 1 1 calc R .
N054 N 0.505520 0.274010 0.859780 0.089(2) Uani 1 1 d . .
N055 N 0.496630 0.310950 0.412150 0.0850(19) Uani 1 1 d . .
C056 C 0.433240 0.438070 0.508800 0.086(2) Uani 1 1 d . .
H056 H 0.432593 0.442783 0.441226 0.104 Uiso 1 1 calc R .
C057 C 0.579160 0.295950 0.936450 0.085(2) Uani 1 1 d . .
H057 H 0.580330 0.328306 0.963876 0.102 Uiso 1 1 calc R .
C058 C 0.439330 0.360310 0.289300 0.094(3) Uani 1 1 d . .
H058 H 0.450907 0.387895 0.268189 0.113 Uiso 1 1 calc R .
C059 C 0.575700 0.256710 0.993050 0.101(3) Uani 1 1 d . .
H059 H 0.573785 0.261910 1.060242 0.121 Uiso 1 1 calc R .
C060 C 0.514820 0.358830 0.751700 0.088(2) Uani 1 1 d . .
H060 H 0.516590 0.360903 0.819558 0.105 Uiso 1 1 calc R .
C061 C 0.363270 0.340470 0.624380 0.078(2) Uani 1 1 d . .
H061 H 0.366550 0.318983 0.677559 0.094 Uiso 1 1 calc R .
C062 C 0.523460 0.079830 1.023310 0.102(3) Uani 1 1 d . .
H062 H 0.519480 0.114577 1.026006 0.123 Uiso 1 1 calc R .
C063 C 0.660270 0.277090 0.787220 0.095(3) Uani 1 1 d . .
H063 H 0.660902 0.289568 0.723417 0.114 Uiso 1 1 calc R .
N064 N 0.382900 0.346530 0.829240 0.0840(18) Uani 1 1 d . .
C065 C 0.601660 0.029210 0.894610 0.078(2) Uani 1 1 d . .
C066 C 0.278698 0.480202 0.717518 0.124(4) Uani 1 1 d . .
C152 C 0.284233 0.430268 0.737220 0.122(4) Uani 1 1 d G .
C149 C 0.282318 0.395059 0.664275 0.143(6) Uani 1 1 d G .
C111 C 0.274868 0.409784 0.571626 0.160(7) Uani 1 1 d G .
H111 H 0.273560 0.385720 0.521771 0.192 Uiso 1 1 calc R .
C158 C 0.269333 0.459719 0.551923 0.193(8) Uani 1 1 d G .
H158 H 0.264241 0.469783 0.488602 0.232 Uiso 1 1 calc R .
C231 C 0.271248 0.494928 0.624868 0.163(7) Uani 1 1 d G .
H231 H 0.267465 0.529056 0.611401 0.195 Uiso 1 1 calc R .
O067 O 0.502070 0.194950 1.055930 0.120(2) Uani 1 1 d . .
O069 O 0.414480 0.265150 0.880590 0.129(3) Uani 1 1 d . .
C070 C 0.384230 0.523590 0.980910 0.087(2) Uani 1 1 d . .
H070 H 0.397171 0.504214 1.020050 0.105 Uiso 1 1 calc R .
C071 C 0.529640 0.005250 0.932150 0.087(2) Uani 1 1 d . .
C072 C 0.621210 0.135010 1.197640 0.091(3) Uani 1 1 d . .
O073 O 0.419720 0.204930 0.548490 0.121(2) Uani 1 1 d . .
C074 C 0.536830 -0.075810 1.011710 0.110(3) Uani 1 1 d . .
H074 H 0.538266 -0.094693 1.069225 0.132 Uiso 1 1 calc R .
C075 C 0.419190 0.208660 0.636570 0.093(3) Uani 1 1 d . .
C076 C 0.389910 0.321690 0.333910 0.090(2) Uani 1 1 d . .
C077 C 0.679910 0.385680 0.654870 0.096(3) Uani 1 1 d . .
H077 H 0.693299 0.403195 0.695679 0.115 Uiso 1 1 calc R .
N078 N 0.502430 0.230310 0.914370 0.092(2) Uani 1 1 d . .
H078 H 0.501212 0.200607 0.887876 0.110 Uiso 1 1 calc R .
C079 C 0.376510 0.581790 0.853320 0.090(2) Uani 1 1 d . .
H079 H 0.384563 0.603359 0.805812 0.108 Uiso 1 1 calc R .
C080 C 0.646820 0.393240 0.666110 0.101(3) Uani 1 1 d . .
H080 H 0.638222 0.416043 0.710382 0.121 Uiso 1 1 calc R .
C081 C 0.596840 0.365240 0.615320 0.086(2) Uani 1 1 d . .
H08A H 0.587208 0.361999 0.551623 0.103 Uiso 1 1 calc R .
H08B H 0.590597 0.397307 0.644192 0.103 Uiso 1 1 calc R .
C082 C 0.725930 0.257630 0.637280 0.111(3) Uani 1 1 d . .
H082 H 0.721271 0.250134 0.572314 0.133 Uiso 1 1 calc R .
C084 C 0.525000 0.056420 0.942200 0.099(3) Uani 1 1 d . .
H084 H 0.522806 0.075513 0.885192 0.119 Uiso 1 1 calc R .
C085 C 0.433240 0.513010 0.728400 0.085(2) Uani 1 1 d . .
H085 H 0.429659 0.544999 0.701535 0.102 Uiso 1 1 calc R .
C086 C 0.333700 0.548810 0.936400 0.093(3) Uani 1 1 d . .
N088 N 0.712450 0.068100 0.796880 0.099(2) Uani 1 1 d . .
H088 H 0.714521 0.052412 0.851967 0.119 Uiso 1 1 calc R .
C090 C 0.663690 0.310480 0.862630 0.104(3) Uani 1 1 d . .
H090 H 0.665707 0.345266 0.851743 0.125 Uiso 1 1 calc R .
C091 C 0.405790 0.293980 0.940670 0.099(3) Uani 1 1 d . .
N092 N 0.731250 0.304830 0.665030 0.124(3) Uani 1 1 d . .
C093 C 0.651110 0.197890 0.709130 0.081(2) Uani 1 1 d . .
H093 H 0.655129 0.214758 0.650564 0.097 Uiso 1 1 calc R .
O094 O 0.697600 0.057720 0.638690 0.145(3) Uani 1 1 d . .
C095 C 0.642400 0.334120 0.537880 0.087(2) Uani 1 1 d . .
H095 H 0.630193 0.315684 0.494819 0.104 Uiso 1 1 calc R .
C096 C 0.673620 0.331390 0.532850 0.099(3) Uani 1 1 d . .
H096 H 0.682280 0.310790 0.484849 0.119 Uiso 1 1 calc R .
C097 C 0.659280 0.221820 1.062420 0.094(3) Uani 1 1 d . .
H097 H 0.661049 0.244520 1.114455 0.113 Uiso 1 1 calc R .
C098 C 0.442120 0.265490 1.067220 0.102(3) Uani 1 1 d . .
H09A H 0.444667 0.234771 1.028712 0.122 Uiso 1 1 calc R .
H09B H 0.444379 0.256460 1.135760 0.122 Uiso 1 1 calc R .
N099 N 0.527720 0.052970 1.103450 0.098(2) Uani 1 1 d . .
N100 N 0.298920 0.324430 0.734510 0.137(4) Uani 1 1 d . .
C101 C 0.733810 0.229801 0.798259 0.127(3) Uani 1 1 d . U
C139 C 0.740180 0.279126 0.820852 0.138(4) Uani 1 1 d G U
C102 C 0.747380 0.292171 0.914632 0.157(4) Uani 1 1 d G U
H102 H 0.751734 0.325883 0.930072 0.188 Uiso 1 1 calc R .
C14 C 0.748210 0.255892 0.985820 0.170(5) Uani 1 1 d G U
H14 H 0.753131 0.264809 1.049914 0.204 Uiso 1 1 calc R .
C0AA C 0.741840 0.206568 0.963229 0.168(4) Uani 1 1 d G U
H0AA H 0.742407 0.181773 1.011883 0.201 Uiso 1 1 calc R .
C068 C 0.734640 0.193521 0.869449 0.141(4) Uani 1 1 d G U
C103 C 0.664030 0.290120 0.956960 0.096(3) Uani 1 1 d . .
H103 H 0.667127 0.311425 1.010522 0.115 Uiso 1 1 calc R .
C104 C 0.630230 0.363490 0.605190 0.078(2) Uani 1 1 d . .
C105 C 0.350220 0.473690 0.568670 0.092(3) Uani 1 1 d . .
H105 H 0.345933 0.493476 0.513806 0.110 Uiso 1 1 calc R .
C106 C 0.727400 0.220340 0.705430 0.119(4) Uani 1 1 d . .
H106 H 0.723774 0.186903 0.686277 0.143 Uiso 1 1 calc R .
C107 C 0.291730 0.420320 0.830720 0.164(7) Uani 1 1 d . .
H107 H 0.294469 0.386454 0.848547 0.197 Uiso 1 1 calc R .
C108 C 0.532620 -0.018750 0.844890 0.088(2) Uani 1 1 d . .
C109 C 0.403350 0.278420 0.347810 0.091(2) Uani 1 1 d . .
H109 H 0.391960 0.250156 0.366495 0.109 Uiso 1 1 calc R .
C112 C 0.434510 0.274010 0.335040 0.098(3) Uani 1 1 d . .
H112 H 0.443774 0.242424 0.343042 0.118 Uiso 1 1 calc R .
C113 C 0.353270 0.520920 0.996060 0.093(3) Uani 1 1 d . .
H113 H 0.345441 0.500583 1.045915 0.111 Uiso 1 1 calc R .
C114 C 0.353020 0.401260 0.466630 0.091(2) Uani 1 1 d . .
H114 H 0.349734 0.422018 0.412390 0.110 Uiso 1 1 calc R .
C115 C 0.531430 -0.020920 1.011700 0.089(2) Uani 1 1 d . .
C116 C 0.539680 -0.097850 0.918670 0.113(3) Uani 1 1 d . .
H116 H 0.543513 -0.132568 0.913497 0.135 Uiso 1 1 calc R .
C117 C 0.428980 0.550840 0.885010 0.095(3) Uani 1 1 d . .
H11A H 0.434884 0.582041 0.852156 0.114 Uiso 1 1 calc R .
H11B H 0.440997 0.547956 0.944448 0.114 Uiso 1 1 calc R .
C119 C 0.396310 0.553490 0.910960 0.088(2) Uani 1 1 d . .
C120 C 0.690830 0.354690 0.588340 0.093(3) Uani 1 1 d . .
C121 C 0.284780 0.515590 0.790900 0.121(4) Uani 1 1 d . .
H121 H 0.283270 0.550141 0.776846 0.145 Uiso 1 1 calc R .
Cl12 Cl 0.359510 0.395160 1.078060 0.270(3) Uani 1 1 d . .
C123 C 0.370520 0.392300 0.819130 0.090(2) Uani 1 1 d . .
H123 H 0.366386 0.410850 0.875692 0.108 Uiso 1 1 calc R .
C124 C 0.537000 -0.069970 0.837170 0.101(3) Uani 1 1 d . .
H124 H 0.538111 -0.085341 0.775826 0.121 Uiso 1 1 calc R .
C125 C 0.586820 0.068030 1.202210 0.101(3) Uani 1 1 d . .
H125 H 0.583618 0.033151 1.207764 0.121 Uiso 1 1 calc R .
C126 C 0.408530 0.362940 0.300420 0.107(3) Uani 1 1 d . .
H126 H 0.398931 0.393529 0.285285 0.128 Uiso 1 1 calc R .
Cl1 Cl 0.549850 0.522770 0.607530 0.341(6) Uani 1 1 d . .
C128 C 0.485820 0.310930 0.309520 0.089(2) Uani 1 1 d . .
H12A H 0.491990 0.279774 0.277010 0.106 Uiso 1 1 calc R .
H12B H 0.494528 0.339471 0.274209 0.106 Uiso 1 1 calc R .
C129 C 0.549590 0.049610 0.433270 0.130(4) Uani 1 1 d . .
H12C H 0.548856 0.038404 0.365585 0.156 Uiso 1 1 calc R .
H12D H 0.533524 0.074503 0.442781 0.156 Uiso 1 1 calc R .
C131 C 0.347060 0.579120 0.863600 0.092(3) Uani 1 1 d . .
H131 H 0.334571 0.597747 0.821692 0.111 Uiso 1 1 calc R .
C132 C 0.501450 0.237160 1.011300 0.105(3) Uani 1 1 d . .
C133 C 0.632820 0.072700 0.491800 0.104(3) Uani 1 1 d . .
H13E H 0.651140 0.052292 0.485072 0.125 Uiso 1 1 calc R .
H13F H 0.634565 0.102021 0.449022 0.125 Uiso 1 1 calc R .
C134 C 0.407140 0.170320 0.697410 0.121(4) Uani 1 1 d D U
H13C H 0.416653 0.173161 0.761362 0.146 Uiso 1 1 calc R .
H13D H 0.412877 0.137567 0.670375 0.146 Uiso 1 1 calc R .
C135 C 0.616690 -0.011900 0.834270 0.092(2) Uani 1 1 d . .
H13A H 0.613680 -0.044845 0.864769 0.110 Uiso 1 1 calc R .
H13B H 0.607928 -0.012830 0.769016 0.110 Uiso 1 1 calc R .
C136 C 0.737820 0.321930 0.749960 0.129(4) Uani 1 1 d . .
H136 H 0.740706 0.356092 0.765274 0.155 Uiso 1 1 calc R .
C137 C 0.613750 0.083430 1.197140 0.106(3) Uani 1 1 d . .
H137 H 0.629408 0.059611 1.192873 0.127 Uiso 1 1 calc R .
C138 C 0.727180 0.143510 0.861460 0.102(3) Uani 1 1 d . .
H138 H 0.729143 0.124742 0.918954 0.123 Uiso 1 1 calc R .
C140 C 0.703780 0.042800 0.720670 0.135(5) Uani 1 1 d . .
C142 C 0.725490 0.348980 0.596810 0.119(4) Uani 1 1 d . .
H14A H 0.734375 0.342333 0.532976 0.143 Uiso 1 1 calc R .
H14B H 0.734466 0.379840 0.623012 0.143 Uiso 1 1 calc R .
C144 C 0.356520 0.329770 0.362780 0.106(3) Uani 1 1 d . .
H14C H 0.346724 0.353126 0.317633 0.127 Uiso 1 1 calc R .
H14D H 0.345566 0.297719 0.361389 0.127 Uiso 1 1 calc R .
C145 C 0.286890 0.351040 0.658870 0.133(5) Uani 1 1 d . .
H145 H 0.282105 0.334061 0.601021 0.159 Uiso 1 1 calc R .
C147 C 0.597070 0.166040 1.198110 0.091(2) Uani 1 1 d . .
H147 H 0.600665 0.200929 1.197282 0.109 Uiso 1 1 calc R .
C148 C 0.451870 0.314960 0.311010 0.085(2) Uani 1 1 d . .
N151 N 0.718550 0.120090 0.792470 0.141(4) Uani 1 1 d . .
C154 C 0.628950 0.089610 0.596750 0.098(3) Uani 1 1 d . .
N155 N 0.292490 0.501370 0.878250 0.128(3) Uani 1 1 d . .
C157 C 0.466360 0.302560 1.040010 0.100(3) Uani 1 1 d . .
H15A H 0.463406 0.333570 1.077333 0.120 Uiso 1 1 calc R .
H15B H 0.464285 0.310973 0.971120 0.120 Uiso 1 1 calc R .
C159 C 0.563420 0.096870 1.200290 0.124(4) Uani 1 1 d . .
C160 C 0.579670 0.073800 0.452890 0.129(4) Uani 1 1 d . .
H16E H 0.584226 0.096858 0.399363 0.155 Uiso 1 1 calc R .
H16F H 0.577907 0.094076 0.512007 0.155 Uiso 1 1 calc R .
C162 C 0.411180 0.285950 1.050970 0.098(3) Uani 1 1 d . .
H16C H 0.408949 0.318048 1.085273 0.117 Uiso 1 1 calc R .
H16D H 0.396140 0.262401 1.076688 0.117 Uiso 1 1 calc R .
C163 C 0.295460 0.455150 0.898730 0.123(4) Uani 1 1 d . .
H163 H 0.300333 0.445457 0.962443 0.147 Uiso 1 1 calc R .
C167 C 0.569430 0.150950 1.199620 0.103(3) Uani 1 1 d . .
H167 H 0.553445 0.174261 1.200278 0.124 Uiso 1 1 calc R .
C168 C 0.649730 0.000240 0.828870 0.109(3) Uani 1 1 d . .
H16A H 0.651772 0.036440 0.816824 0.131 Uiso 1 1 calc R .
H16B H 0.658665 -0.006606 0.892554 0.131 Uiso 1 1 calc R .
C169 C 0.543760 0.002290 0.503480 0.129(4) Uani 1 1 d . .
O173 O 0.543960 -0.039790 0.488930 0.154(4) Uani 1 1 d . .
C174 C 0.604180 0.040760 0.464040 0.108(3) Uani 1 1 d . .
H17A H 0.607803 0.022473 0.403409 0.130 Uiso 1 1 calc R .
H17B H 0.599822 0.016186 0.515180 0.130 Uiso 1 1 calc R .
O175 O 0.321350 0.261430 0.880610 0.218(7) Uani 1 1 d . .
C177 C 0.530700 0.080120 1.191570 0.125(4) Uani 1 1 d . .
H17C H 0.525230 0.058650 1.246644 0.150 Uiso 1 1 calc R .
H17D H 0.517295 0.109477 1.191273 0.150 Uiso 1 1 calc R .
C178 C 0.652420 0.153080 1.181390 0.102(3) Uani 1 1 d . .
H17E H 0.657067 0.179845 1.227983 0.122 Uiso 1 1 calc R .
H17F H 0.666623 0.125362 1.192360 0.122 Uiso 1 1 calc R .
N179 N 0.306130 0.273590 0.728990 0.163(5) Uani 1 1 d . .
H179 H 0.303080 0.258394 0.673860 0.196 Uiso 1 1 calc R .
Cl18 Cl 0.308290 0.347750 1.006970 0.424(10) Uani 1 1 d . .
C184 C 0.301320 0.542390 0.942970 0.104(3) Uani 1 1 d . .
H18A H 0.291072 0.573561 0.923923 0.124 Uiso 1 1 calc R .
H18B H 0.295560 0.534363 1.009840 0.124 Uiso 1 1 calc R .
N192 N 0.539150 0.023600 0.595840 0.120(3) Uani 1 1 d . .
H192 H 0.551230 0.048430 0.609980 0.143 Uiso 1 1 d R .
Cl19 Cl 0.519740 0.441890 0.930710 0.254(3) Uani 1 1 d . .
C199 C 0.532230 0.004360 1.103340 0.098(3) Uani 1 1 d . .
H199 H 0.535862 -0.013337 1.161255 0.118 Uiso 1 1 calc R .
C222 C 0.667800 -0.026850 0.754740 0.134(4) Uani 1 1 d . .
H22A H 0.666108 -0.063065 0.767168 0.161 Uiso 1 1 calc R .
H22B H 0.658849 -0.020336 0.690949 0.161 Uiso 1 1 calc R .
C223 C 0.498490 0.282800 1.058360 0.101(3) Uani 1 1 d . .
H22E H 0.513400 0.306825 1.033510 0.121 Uiso 1 1 calc R .
H22F H 0.501886 0.278476 1.128108 0.121 Uiso 1 1 calc R .
C225 C 0.699620 -0.013870 0.750500 0.175(8) Uani 1 1 d . .
H22C H 0.709813 -0.035531 0.703174 0.210 Uiso 1 1 calc R .
H22D H 0.708910 -0.019625 0.814062 0.210 Uiso 1 1 calc R .
C6 C 0.316890 0.247480 0.798660 0.136(5) Uani 1 1 d . .
C11 C 0.326390 0.203780 0.772280 0.215(7) Uani 1 1 d D U
H11C H 0.319278 0.195334 0.706961 0.258 Uiso 1 1 calc R .
H11D H 0.319740 0.177619 0.817625 0.258 Uiso 1 1 calc R .
N2 N 0.537500 -0.010790 0.676360 0.115(3) Uani 1 1 d . .
C8 C 0.532710 0.010900 0.751320 0.117(4) Uani 1 1 d . .
H8 H 0.529075 0.045779 0.751739 0.140 Uiso 1 1 calc R .
C1 C 0.372140 0.170960 0.711460 0.183(5) Uani 1 1 d D U
H1A H 0.362328 0.175380 0.648313 0.219 Uiso 1 1 calc R .
H1B H 0.365586 0.138578 0.738239 0.219 Uiso 1 1 calc R .
C5 C 0.363040 0.210240 0.774540 0.213(6) Uani 1 1 d D U
H5A H 0.369265 0.243267 0.749968 0.256 Uiso 1 1 calc R .
H5B H 0.371123 0.205485 0.840078 0.256 Uiso 1 1 calc R .

loop_
_atom_site_aniso_label
_atom_site_aniso_U_11
_atom_site_aniso_U_22
_atom_site_aniso_U_33
_atom_site_aniso_U_23
_atom_site_aniso_U_13
_atom_site_aniso_U_12
Cl01 0.1012(17) 0.1225(19) 0.159(3) -0.0094(19) 0.0085(17) -0.0052(14)
Cl02 0.170(3) 0.144(2) 0.122(2) 0.018(2) 0.021(2) 0.017(2)
Cl03 0.133(2) 0.149(2) 0.148(3) -0.001(2) 0.004(2) -0.0322(19)
Cl04 0.160(3) 0.171(3) 0.130(3) -0.009(2) -0.009(2) 0.012(2)
C005 0.060(4) 0.078(5) 0.083(6) -0.017(4) 0.002(4) -0.008(3)
C006 0.051(4) 0.100(6) 0.086(6) -0.027(5) 0.016(4) -0.004(4)
C007 0.038(3) 0.100(6) 0.088(6) -0.014(5) 0.006(3) -0.006(3)
C008 0.046(3) 0.090(5) 0.064(5) -0.004(4) 0.008(3) -0.013(3)
N009 0.060(3) 0.075(4) 0.081(5) -0.002(3) 0.015(3) 0.006(3)
C010 0.067(4) 0.084(5) 0.088(6) -0.004(5) 0.023(4) -0.020(4)
C011 0.053(4) 0.081(5) 0.087(6) -0.003(4) 0.027(4) -0.004(3)
C012 0.043(3) 0.094(5) 0.089(6) -0.005(5) 0.016(3) 0.005(3)
C013 0.054(4) 0.065(4) 0.107(7) 0.004(4) 0.003(4) 0.008(3)
C014 0.058(4) 0.091(5) 0.105(7) -0.010(5) 0.012(4) -0.008(4)
C015 0.072(5) 0.078(5) 0.080(6) -0.012(4) 0.017(4) -0.018(3)
C016 0.090(5) 0.070(5) 0.096(7) -0.013(4) 0.010(5) -0.025(4)
N017 0.099(5) 0.110(5) 0.064(4) 0.003(4) 0.011(4) 0.024(4)
C018 0.068(4) 0.082(5) 0.080(6) 0.030(4) 0.010(4) 0.011(4)
C019 0.060(4) 0.083(5) 0.097(7) -0.007(5) 0.018(4) -0.008(3)
N020 0.072(4) 0.094(5) 0.071(4) -0.017(4) 0.017(3) -0.017(3)
C021 0.045(3) 0.098(5) 0.073(5) -0.006(4) 0.007(3) -0.010(3)
C022 0.057(4) 0.069(4) 0.078(5) 0.018(4) -0.003(3) -0.004(3)
C023 0.073(5) 0.074(5) 0.095(7) -0.001(4) 0.001(4) -0.002(4)
C024 0.056(4) 0.088(5) 0.075(5) -0.011(4) 0.011(4) -0.005(3)
C025 0.058(4) 0.110(6) 0.082(6) -0.024(5) -0.002(4) -0.002(4)
C026 0.070(4) 0.085(5) 0.064(5) 0.002(4) 0.016(4) 0.005(4)
N027 0.061(4) 0.104(5) 0.096(6) -0.031(5) 0.003(4) -0.020(3)
C028 0.060(4) 0.078(5) 0.084(6) 0.004(4) 0.017(4) -0.008(3)
C029 0.074(5) 0.094(6) 0.082(6) 0.004(5) 0.001(4) -0.010(4)
O030 0.119(5) 0.072(3) 0.102(5) 0.014(3) 0.008(4) -0.005(3)
C031 0.057(4) 0.085(5) 0.095(6) -0.015(5) 0.003(4) -0.005(3)
N032 0.088(5) 0.097(5) 0.069(4) 0.001(4) -0.003(3) -0.028(3)
C033 0.122(7) 0.078(5) 0.084(7) -0.008(5) 0.014(5) -0.012(5)
C034 0.062(4) 0.093(6) 0.072(5) -0.004(4) 0.007(4) 0.015(4)
N035 0.059(3) 0.080(4) 0.094(5) 0.010(4) 0.010(3) 0.008(3)
N036 0.084(4) 0.123(6) 0.042(4) 0.003(4) 0.009(3) 0.006(4)
C037 0.072(4) 0.069(4) 0.084(6) -0.007(4) -0.007(4) -0.004(3)
C038 0.090(6) 0.110(6) 0.061(5) -0.020(5) 0.000(4) -0.014(4)
C039 0.066(4) 0.070(4) 0.089(6) 0.002(4) 0.019(4) 0.005(3)
N040 0.077(4) 0.072(4) 0.085(5) -0.005(4) -0.002(3) 0.013(3)
C041 0.065(4) 0.097(6) 0.087(6) -0.005(5) 0.008(4) -0.012(4)
N042 0.061(3) 0.082(4) 0.079(4) 0.001(3) 0.006(3) -0.007(3)
C043 0.067(4) 0.082(5) 0.063(5) -0.001(4) 0.005(3) 0.006(3)
N044 0.072(4) 0.102(5) 0.083(5) -0.011(4) -0.007(3) -0.013(3)
C045 0.059(5) 0.172(10) 0.104(8) -0.072(7) 0.015(5) -0.020(5)
C046 0.073(5) 0.094(6) 0.087(6) 0.013(5) 0.017(4) -0.002(4)
C047 0.068(4) 0.098(6) 0.085(6) -0.005(5) 0.007(4) -0.014(4)
O048 0.114(5) 0.116(5) 0.069(4) -0.002(3) -0.009(3) 0.002(4)
N049 0.076(4) 0.118(5) 0.080(5) 0.002(4) 0.008(4) 0.015(4)
C050 0.068(5) 0.092(6) 0.141(9) -0.003(6) -0.005(6) -0.004(4)
C051 0.089(5) 0.073(5) 0.076(6) -0.016(4) 0.018(4) -0.014(4)
C052 0.078(5) 0.088(5) 0.094(7) -0.012(5) 0.027(5) -0.010(4)
C053 0.059(4) 0.077(5) 0.101(7) 0.006(5) 0.008(4) -0.006(3)
N054 0.089(5) 0.102(5) 0.077(5) -0.024(4) -0.011(4) -0.002(4)
N055 0.097(5) 0.094(5) 0.064(4) -0.007(4) 0.011(3) -0.008(4)
C056 0.084(5) 0.100(6) 0.075(6) -0.005(5) 0.008(4) -0.009(4)
C057 0.070(5) 0.081(5) 0.104(7) -0.020(5) 0.022(5) -0.016(4)
C058 0.102(7) 0.117(7) 0.062(5) -0.002(5) -0.004(5) -0.027(6)
C059 0.080(6) 0.149(9) 0.075(6) -0.018(6) 0.018(4) -0.010(5)
C060 0.073(5) 0.112(7) 0.079(6) -0.024(5) 0.014(4) -0.006(5)
C061 0.061(4) 0.079(5) 0.095(6) 0.003(4) 0.019(4) -0.013(3)
C062 0.079(6) 0.118(7) 0.109(8) 0.027(6) 0.018(5) -0.027(5)
C063 0.086(6) 0.083(6) 0.115(8) -0.005(5) 0.010(5) 0.000(4)
N064 0.069(4) 0.120(5) 0.062(4) 0.014(4) 0.008(3) 0.001(3)
C065 0.074(5) 0.080(5) 0.080(6) -0.006(4) 0.009(4) -0.007(4)
C066 0.059(5) 0.185(11) 0.127(10) -0.015(10) -0.006(6) -0.038(6)
C152 0.066(6) 0.178(11) 0.121(9) -0.052(10) 0.006(6) -0.021(6)
C149 0.063(5) 0.156(10) 0.209(14) -0.107(11) 0.026(7) -0.042(6)
C111 0.104(8) 0.215(15) 0.160(13) -0.133(13) 0.023(8) -0.058(9)
C158 0.082(8) 0.234(18) 0.26(2) -0.024(18) 0.040(11) -0.057(10)
C231 0.078(7) 0.260(17) 0.150(12) -0.096(13) 0.004(7) -0.048(9)
O067 0.125(5) 0.129(5) 0.104(5) -0.005(4) -0.027(4) 0.021(4)
O069 0.169(7) 0.153(6) 0.066(4) 0.020(4) 0.015(4) 0.065(5)
C070 0.096(6) 0.074(5) 0.092(6) -0.008(4) -0.008(5) -0.004(4)
C071 0.048(4) 0.094(6) 0.118(8) 0.005(6) 0.005(4) -0.004(4)
C072 0.113(7) 0.113(7) 0.048(5) 0.000(4) -0.002(4) -0.036(5)
O073 0.170(7) 0.085(4) 0.108(6) 0.007(4) -0.005(5) -0.017(4)
C074 0.073(5) 0.117(8) 0.140(10) 0.000(7) -0.009(6) -0.024(5)
C075 0.116(7) 0.075(5) 0.086(6) -0.019(5) 0.008(5) -0.012(5)
C076 0.093(6) 0.109(7) 0.067(5) -0.021(5) -0.007(4) -0.011(5)
C077 0.088(6) 0.084(5) 0.116(8) 0.035(5) -0.009(5) -0.020(4)
N078 0.092(5) 0.085(4) 0.100(6) -0.015(4) -0.023(4) 0.011(3)
C079 0.092(6) 0.081(5) 0.097(7) -0.004(5) -0.007(5) 0.000(4)
C080 0.083(6) 0.106(6) 0.113(8) 0.043(6) -0.002(5) 0.003(5)
C081 0.087(5) 0.072(5) 0.099(7) -0.001(4) 0.004(5) -0.006(4)
C082 0.081(6) 0.104(7) 0.147(10) 0.048(7) 0.010(6) 0.015(5)
C084 0.068(5) 0.114(7) 0.115(8) -0.002(6) 0.015(5) -0.009(4)
C085 0.057(4) 0.086(5) 0.113(7) -0.014(5) 0.009(4) -0.011(4)
C086 0.093(6) 0.067(5) 0.119(8) -0.029(5) 0.000(5) 0.001(4)
N088 0.071(4) 0.092(5) 0.133(7) 0.010(5) 0.017(4) 0.009(4)
C090 0.090(6) 0.091(6) 0.131(9) -0.014(6) 0.031(6) 0.002(4)
C091 0.109(7) 0.116(7) 0.072(6) -0.008(5) 0.022(5) 0.003(5)
N092 0.062(4) 0.142(8) 0.166(10) 0.048(8) 0.007(5) 0.003(4)
C093 0.070(5) 0.105(6) 0.068(5) 0.004(5) 0.014(4) 0.015(4)
O094 0.112(6) 0.141(6) 0.181(9) 0.021(6) 0.028(6) 0.016(5)
C095 0.075(5) 0.077(5) 0.110(7) 0.028(5) 0.012(5) 0.009(4)
C096 0.075(5) 0.095(6) 0.127(8) 0.034(6) 0.013(5) -0.006(4)
C097 0.101(6) 0.086(6) 0.096(7) -0.019(5) 0.027(5) -0.009(4)
C098 0.131(8) 0.123(7) 0.052(5) 0.019(5) -0.006(5) 0.018(6)
N099 0.088(5) 0.094(5) 0.110(7) -0.006(5) 0.013(4) -0.021(4)
N100 0.073(5) 0.139(8) 0.200(12) -0.032(8) 0.041(6) -0.029(5)
C101 0.078(5) 0.132(7) 0.170(9) 0.036(7) 0.028(6) 0.028(5)
C139 0.080(6) 0.171(8) 0.162(9) 0.034(8) 0.029(6) 0.020(6)
C102 0.108(7) 0.190(9) 0.172(10) 0.028(8) 0.015(7) 0.035(7)
C14 0.119(7) 0.207(10) 0.185(10) 0.017(9) 0.013(7) 0.038(8)
C0AA 0.109(7) 0.204(9) 0.191(10) 0.029(10) 0.021(8) 0.037(8)
C068 0.082(6) 0.168(8) 0.174(9) 0.025(8) 0.024(7) 0.040(6)
C103 0.088(6) 0.111(7) 0.088(7) -0.014(5) 0.019(5) -0.022(5)
C104 0.071(5) 0.073(5) 0.089(6) 0.025(4) -0.006(4) -0.014(4)
C105 0.073(5) 0.086(6) 0.116(8) 0.003(5) 0.001(5) -0.009(4)
C106 0.081(6) 0.124(8) 0.154(10) 0.056(8) 0.022(6) 0.041(5)
C107 0.071(6) 0.194(13) 0.228(17) -0.102(14) 0.055(8) -0.062(7)
C108 0.076(5) 0.093(6) 0.096(7) -0.009(5) -0.013(5) -0.010(4)
C109 0.115(7) 0.082(5) 0.076(6) 0.002(4) 0.002(5) -0.006(5)
C112 0.118(7) 0.080(5) 0.097(7) 0.011(5) 0.011(6) 0.000(5)
C113 0.063(5) 0.110(6) 0.106(7) -0.032(5) 0.013(5) -0.013(4)
C114 0.075(5) 0.099(6) 0.100(7) -0.001(5) -0.011(5) -0.007(4)
C115 0.081(5) 0.090(6) 0.094(7) -0.013(5) 0.003(5) -0.009(4)
C116 0.128(8) 0.063(5) 0.147(11) -0.014(6) 0.012(7) -0.012(5)
C117 0.067(5) 0.093(5) 0.125(8) -0.011(6) -0.012(5) -0.017(4)
C119 0.091(6) 0.095(6) 0.079(6) -0.027(5) -0.004(5) -0.017(5)
C120 0.085(6) 0.065(5) 0.128(8) 0.031(5) 0.025(5) 0.013(4)
C121 0.084(7) 0.140(9) 0.139(10) -0.043(8) 0.002(7) -0.014(6)
Cl12 0.318(9) 0.219(6) 0.273(8) -0.029(6) 0.017(7) 0.043(5)
C123 0.096(6) 0.095(6) 0.079(6) 0.009(5) -0.002(5) -0.005(5)
C124 0.089(6) 0.094(7) 0.119(8) 0.000(6) 0.003(5) -0.018(5)
C125 0.101(7) 0.098(6) 0.103(7) 0.023(5) -0.001(6) -0.011(5)
C126 0.156(10) 0.101(6) 0.063(6) -0.007(5) -0.014(6) 0.006(6)
Cl1 0.371(13) 0.264(9) 0.388(15) -0.039(10) 0.052(11) 0.014(7)
C128 0.118(7) 0.085(5) 0.062(5) 0.003(4) 0.025(5) -0.003(4)
C129 0.123(9) 0.147(10) 0.121(10) 0.024(8) 0.001(7) -0.001(7)
C131 0.083(6) 0.071(5) 0.123(8) 0.003(5) 0.005(5) 0.003(4)
C132 0.100(7) 0.147(9) 0.067(6) 0.028(6) -0.008(5) 0.019(6)
C133 0.096(6) 0.157(9) 0.059(5) -0.015(5) 0.000(4) 0.014(6)
C134 0.125(7) 0.075(5) 0.164(10) 0.009(6) 0.054(7) 0.000(5)
C135 0.086(6) 0.095(6) 0.094(7) 0.017(5) -0.015(5) -0.008(4)
C136 0.059(5) 0.162(10) 0.167(12) 0.029(10) 0.004(7) 0.029(6)
C137 0.122(8) 0.124(8) 0.072(6) 0.017(5) 0.016(5) -0.007(6)
C138 0.064(5) 0.121(8) 0.121(9) 0.023(6) 0.011(5) 0.022(5)
C140 0.056(5) 0.159(11) 0.191(15) 0.023(10) 0.029(7) 0.025(6)
C142 0.076(6) 0.121(7) 0.162(11) 0.058(8) 0.023(6) 0.013(5)
C144 0.103(7) 0.104(6) 0.111(8) -0.015(6) -0.025(6) 0.002(5)
C145 0.065(6) 0.166(12) 0.168(13) -0.035(10) 0.026(7) -0.030(7)
C147 0.104(7) 0.098(6) 0.071(6) -0.011(5) 0.011(5) -0.015(5)
C148 0.110(7) 0.091(6) 0.054(5) -0.002(4) 0.005(4) -0.009(5)
N151 0.064(5) 0.163(9) 0.195(12) 0.033(8) 0.041(6) 0.030(5)
C154 0.076(5) 0.098(6) 0.121(9) -0.006(6) 0.008(5) 0.008(5)
N155 0.065(5) 0.177(9) 0.143(9) -0.042(8) 0.022(5) -0.024(5)
C157 0.109(7) 0.123(7) 0.066(6) 0.011(5) 0.015(5) -0.013(5)
C159 0.103(7) 0.158(10) 0.111(8) -0.016(8) 0.046(6) -0.029(7)
C160 0.143(10) 0.122(8) 0.122(10) 0.013(7) -0.002(8) 0.018(7)
C162 0.089(6) 0.130(7) 0.074(6) 0.002(5) 0.019(5) -0.007(5)
C163 0.089(7) 0.100(7) 0.179(13) -0.039(8) 0.014(7) -0.014(5)
C167 0.117(8) 0.095(6) 0.097(7) 0.001(5) 0.036(6) -0.004(5)
C168 0.092(6) 0.121(7) 0.114(8) 0.009(6) 0.001(6) -0.005(5)
C169 0.085(7) 0.214(14) 0.089(8) -0.035(9) -0.013(5) 0.014(8)
O173 0.133(7) 0.144(7) 0.186(10) -0.053(7) 0.005(6) -0.007(5)
C174 0.095(7) 0.138(8) 0.093(7) -0.013(6) -0.003(5) 0.007(6)
O175 0.152(9) 0.208(11) 0.29(2) -0.060(13) 0.067(11) -0.032(8)
C177 0.119(8) 0.128(9) 0.127(10) 0.008(8) 0.019(7) -0.017(6)
C178 0.123(8) 0.129(7) 0.054(5) -0.006(5) 0.004(5) -0.018(6)
N179 0.096(7) 0.130(8) 0.262(17) -0.014(9) 0.068(9) -0.016(6)
Cl18 0.321(13) 0.494(18) 0.46(2) -0.148(18) 0.138(13) -0.099(12)
C184 0.070(5) 0.132(7) 0.108(8) -0.049(6) 0.010(5) -0.004(5)
N192 0.081(5) 0.162(8) 0.115(7) 0.014(6) -0.025(5) -0.003(5)
Cl19 0.289(8) 0.242(6) 0.230(7) -0.034(5) -0.044(6) -0.040(5)
C199 0.075(5) 0.100(6) 0.120(8) 0.034(6) 0.018(5) -0.006(4)
C222 0.140(10) 0.091(7) 0.172(12) -0.023(7) -0.003(9) 0.028(6)
C223 0.134(8) 0.103(7) 0.064(6) -0.011(5) -0.003(5) -0.019(5)
C225 0.117(9) 0.101(8) 0.31(2) 0.062(11) 0.070(12) 0.005(6)
C6 0.073(6) 0.125(9) 0.212(17) -0.018(10) 0.033(8) 0.028(6)
C11 0.181(12) 0.205(13) 0.261(16) -0.002(13) 0.059(12) 0.049(11)
N2 0.088(5) 0.137(7) 0.121(8) -0.012(6) -0.005(5) -0.009(5)
C8 0.082(6) 0.138(9) 0.131(10) -0.007(8) -0.022(6) -0.023(6)
C1 0.162(9) 0.168(9) 0.219(12) 0.014(9) 0.042(9) 0.012(8)
C5 0.184(10) 0.199(11) 0.256(14) 0.019(11) 0.033(11) 0.029(10)

loop_
_atom_type_symbol
_atom_type_description
_atom_type_scat_dispersion_real
_atom_type_scat_dispersion_imag
_atom_type_scat_source
C C 0.0150 0.0070 'International Tables Vol C Tables 4.2.6.8 and 6.1.1.4'
H H 0.0000 0.0000 'International Tables Vol C Tables 4.2.6.8 and 6.1.1.4'
Cl Cl 0.3290 0.5400 'International Tables Vol C Tables 4.2.6.8 and 6.1.1.4'
N N 0.0250 0.0140 'International Tables Vol C Tables 4.2.6.8 and 6.1.1.4'
O O 0.0410 0.0250 'International Tables Vol C Tables 4.2.6.8 and 6.1.1.4'

loop_
_geom_angle_atom_site_label_1
_geom_angle_atom_site_label_2
_geom_angle_atom_site_label_3
_geom_angle
C015 C005 C028 117.7
C039 C005 C015 127.2
C039 C005 C028 115.1
C029 C006 C025 117.0
C038 C006 C025 123.7
C038 C006 C029 119.3
C008 C007 C034 123.9
C024 C007 C008 116.1
C024 C007 C034 119.5
C007 C008 C014 121.3
C010 C008 C007 120.7
C010 C008 C014 118.0
C013 N009 C026 123.5
C013 N009 C081 120.4
C026 N009 C081 116.0
C008 C010 C046 121.0
C008 C010 C085 118.6
C046 C010 C085 119.9
N020 C011 C015 120.3
C018 C012 C043 121.1
C051 C012 C018 118.9
C051 C012 C043 120.1
N009 C013 C028 124.7
C041 C014 C008 121.8
C005 C015 C011 119.0
C052 C015 C005 119.6
C052 C015 C011 121.3
C045 C016 C029 115.7
C075 N017 N040 120.8
C012 C018 C093 126.9
C063 C018 C012 118.6
C063 C018 C093 114.5
C021 C019 C037 114.5
C123 C019 C021 130.6
C123 C019 C037 114.9
C011 N020 N042 113.8
C022 C021 C019 119.2
C061 C021 C019 123.0
C061 C021 C022 117.8
C021 C022 C114 120.2
C105 C022 C021 123.3
C105 C022 C114 116.5
N032 C023 C043 121.0
C007 C024 C056 121.2
C031 C025 C006 121.1
C060 C025 C006 119.8
C060 C025 C031 119.1
N009 C026 C039 117.2
C041 N027 C117 116.6
C085 N027 C041 123.0
C085 N027 C117 120.1
C013 C028 C005 116.2
C013 C028 C057 125.9
C057 C028 C005 117.9
C016 C029 C006 122.6
C047 C029 C006 118.1
C047 C029 C016 118.7
N054 C031 C025 121.4
C023 N032 C178 117.2
C097 N032 C023 119.0
C097 N032 C178 123.6
N055 C033 C038 121.7
N040 C034 C007 121.2
C093 N035 N036 114.8
N035 N036 C154 119.7
C050 C037 C019 122.4
C006 C038 C033 119.6
C026 C039 C005 122.9
C034 N040 N017 113.7
C014 C041 N027 116.8
C065 N042 N020 117.2
C023 C043 C012 117.4
C053 N044 C114 122.0
C053 N044 C144 119.7
C114 N044 C144 118.2
C016 C045 C060 123.6
C056 C046 C010 120.7
N055 C047 C029 120.3
C091 N049 N064 120.1
C037 C050 C105 123.0
C097 C051 C012 117.8
C103 C051 C012 121.9
C103 C051 C097 120.3
C015 C052 C059 121.1
N044 C053 C061 119.0
C031 N054 N078 118.8
C033 N055 C128 119.8
C047 N055 C033 120.6
C047 N055 C128 119.2
C046 C056 C024 120.0
C059 C057 C028 120.8
C148 C058 C126 115.2
C057 C059 C052 122.6
C025 C060 C045 121.2
C021 C061 C053 122.5
C084 C062 N099 117.2
C018 C063 C090 123.1
C123 N064 N049 114.8
O030 C065 N042 126.6
O030 C065 C135 122.7
N042 C065 C135 110.5
C152 C066 C231 120.0
C152 C066 C121 117.9
C231 C066 C121 121.6
C066 C152 C149 120.0
C107 C152 C066 114.8
C107 C152 C149 125.2
C111 C149 C152 120.0
C145 C149 C152 134.7
C145 C149 C111 105.2
C158 C111 C149 120.0
C111 C158 C231 120.0
C158 C231 C066 120.0
C119 C070 C113 121.7
C108 C071 C084 124.1
C115 C071 C084 116.8
C115 C071 C108 119.1
C137 C072 C178 122.2
C147 C072 C137 114.1
C147 C072 C178 122.8
C116 C074 C115 115.0
N017 C075 C134 114.9
O073 C075 N017 122.5
O073 C075 C134 122.4
C109 C076 C126 116.9
C109 C076 C144 121.3
C126 C076 C144 121.5
C120 C077 C080 121.1
C132 N078 N054 115.3
C131 C079 C119 122.1
C104 C080 C077 112.8
C104 C081 N009 107.4
N092 C082 C106 118.4
C062 C084 C071 125.0
N027 C085 C010 121.2
C113 C086 C131 117.2
C113 C086 C184 120.8
C131 C086 C184 121.7
C140 N088 N151 121.8
C063 C090 C103 116.8
N049 C091 C162 111.8
O069 C091 N049 125.3
O069 C091 C162 122.8
C082 N092 C142 121.2
C136 N092 C082 129.2
C136 N092 C142 109.1
N035 C093 C018 126.6
C104 C095 C096 118.1
C120 C096 C095 123.6
C051 C097 N032 124.6
C162 C098 C157 112.3
C062 N099 C177 116.9
C199 N099 C062 123.5
C199 N099 C177 119.3
C145 N100 N179 123.4
C139 C101 C068 120.0
C106 C101 C139 116.1
C106 C101 C068 123.9
C101 C139 C102 120.0
C101 C139 C136 124.0
C102 C139 C136 115.9
C14 C102 C139 120.0
C0AA C14 C102 120.0
C14 C0AA C068 120.0
C0AA C068 C101 120.0
C138 C068 C101 127.9
C138 C068 C0AA 112.0
C051 C103 C090 120.6
C080 C104 C081 117.3
C095 C104 C080 123.5
C095 C104 C081 119.2
C050 C105 C022 117.6
C101 C106 C082 122.2
C163 C107 C152 124.4
C071 C108 C124 122.8
C071 C108 C8 120.5
C124 C108 C8 116.6
C076 C109 C112 120.3
C148 C112 C109 121.2
C070 C113 C086 119.6
N044 C114 C022 118.3
C071 C115 C074 122.5
C071 C115 C199 119.7
C199 C115 C074 117.3
C124 C116 C074 121.3
N027 C117 C119 111.9
C070 C119 C079 118.0
C070 C119 C117 121.6
C079 C119 C117 119.7
C077 C120 C142 111.8
C096 C120 C077 120.8
C096 C120 C142 127.2
N155 C121 C066 121.3
C019 C123 N064 124.1
C116 C124 C108 119.3
C137 C125 C159 124.4
C058 C126 C076 124.2
N055 C128 C148 107.9
C160 C129 C169 111.6
C079 C131 C086 121.5
O067 C132 N078 110.9
O067 C132 C223 123.1
N078 C132 C223 125.9
C154 C133 C174 107.4
C075 C134 C1 115.9
C168 C135 C065 107.4
N092 C136 C139 109.9
C125 C137 C072 122.4
N151 C138 C068 130.0
N088 C140 C225 108.5
O094 C140 N088 129.8
O094 C140 C225 121.6
N092 C142 C120 106.7
N044 C144 C076 106.9
C149 C145 N100 121.8
C167 C147 C072 124.2
C058 C148 C112 121.8
C058 C148 C128 117.9
C112 C148 C128 120.4
C138 N151 N088 122.4
N036 C154 C133 112.4
O048 C154 N036 124.4
O048 C154 C133 123.2
C121 N155 C184 114.6
C163 N155 C121 120.8
C163 N155 C184 124.0
C098 C157 C223 113.3
C125 C159 C167 116.0
C125 C159 C177 126.4
C167 C159 C177 117.4
C174 C160 C129 115.9
C098 C162 C091 109.8
N155 C163 C107 120.3
C147 C167 C159 118.6
C222 C168 C135 117.1
O173 C169 C129 131.5
O173 C169 N192 123.8
N192 C169 C129 104.7
C160 C174 C133 108.2
N099 C177 C159 107.8
N032 C178 C072 111.2
C6 N179 N100 124.9
C086 C184 N155 108.3
C169 N192 N2 116.7
N099 C199 C115 117.4
C225 C222 C168 115.8
C132 C223 C157 108.1
C222 C225 C140 110.6
O175 C6 N179 126.8
O175 C6 C11 119.2
N179 C6 C11 113.5
C6 C11 C5 103.0
C8 N2 N192 111.6
N2 C8 C108 119.0
C5 C1 C134 111.5
C1 C5 C11 101.2

loop_
_geom_bond_atom_site_label_1
_geom_bond_atom_site_label_2
_geom_bond_distance
C005 C015 1.4244
C005 C028 1.5002
C005 C039 1.4006
C006 C025 1.4615
C006 C029 1.4293
C006 C038 1.3539
C007 C008 1.4358
C007 C024 1.4149
C007 C034 1.4501
C008 C010 1.3548
C008 C014 1.4574
N009 C013 1.2678
N009 C026 1.3565
N009 C081 1.5348
C010 C046 1.4083
C010 C085 1.4234
C011 C015 1.4643
C011 N020 1.2847
C012 C018 1.4076
C012 C043 1.4763
C012 C051 1.3909
C013 C028 1.3684
C014 C041 1.3597
C015 C052 1.3764
C016 C029 1.4279
C016 C045 1.3919
N017 N040 1.4038
N017 C075 1.3400
C018 C063 1.3693
C018 C093 1.5102
C019 C021 1.4504
C019 C037 1.4854
C019 C123 1.3296
N020 N042 1.3646
C021 C022 1.4151
C021 C061 1.3724
C022 C105 1.4093
C022 C114 1.4261
C023 N032 1.3770
C023 C043 1.4127
C024 C056 1.4191
C025 C031 1.4422
C025 C060 1.3515
C026 C039 1.3865
N027 C041 1.3946
N027 C085 1.3168
N027 C117 1.4672
C028 C057 1.4176
C029 C047 1.3870
O030 C065 1.2147
C031 N054 1.2531
N032 C097 1.3753
N032 C178 1.4594
C033 C038 1.3633
C033 N055 1.3517
C034 N040 1.2489
N035 N036 1.3459
N035 C093 1.2491
N036 C154 1.3673
C037 C050 1.3565
N042 C065 1.3364
N044 C053 1.3424
N044 C114 1.4029
N044 C144 1.4031
C045 C060 1.3935
C046 C056 1.3192
C047 N055 1.3408
O048 C154 1.2026
N049 N064 1.4050
N049 C091 1.2875
C050 C105 1.3673
C051 C097 1.3743
C051 C103 1.3440
C052 C059 1.4018
C053 C061 1.4153
N054 N078 1.4044
N055 C128 1.5089
C057 C059 1.3244
C058 C126 1.3880
C058 C148 1.3737
C062 C084 1.2944
C062 N099 1.3422
C063 C090 1.3890
N064 C123 1.3546
C065 C135 1.5411
C066 C152 1.3900
C066 C231 1.3900
C066 C121 1.4213
C152 C149 1.3900
C152 C107 1.3709
C149 C111 1.3900
C149 C145 1.2011
C111 C158 1.3900
C158 C231 1.3900
O067 C132 1.2923
O069 C091 1.2040
C070 C113 1.4025
C070 C119 1.3729
C071 C084 1.3957
C071 C108 1.3818
C071 C115 1.3142
C072 C137 1.4238
C072 C147 1.3635
C072 C178 1.4949
O073 C075 1.2310
C074 C115 1.4926
C074 C116 1.4301
C075 C134 1.4377
C076 C109 1.3217
C076 C126 1.4616
C076 C144 1.5617
C077 C080 1.5020
C077 C120 1.3374
N078 C132 1.3631
C079 C119 1.4161
C079 C131 1.3269
C080 C104 1.3812
C081 C104 1.5008
C082 N092 1.3454
C082 C106 1.3807
C086 C113 1.4201
C086 C131 1.4306
C086 C184 1.4613
N088 C140 1.3183
N088 N151 1.4229
C090 C103 1.4229
C091 C162 1.5698
N092 C136 1.3023
N092 C142 1.5403
O094 C140 1.2411
C095 C096 1.4000
C095 C104 1.3402
C096 C120 1.2572
C098 C157 1.5194
C098 C162 1.5059
N099 C177 1.4334
N099 C199 1.3199
N100 C145 1.3817
N100 N179 1.4040
C101 C139 1.3900
C101 C068 1.3900
C101 C106 1.3484
C139 C102 1.3900
C139 C136 1.5183
C102 C14 1.3900
C14 C0AA 1.3900
C0AA C068 1.3900
C068 C138 1.3873
C107 C163 1.3411
C108 C124 1.3925
C108 C8 1.5268
C109 C112 1.4099
C112 C148 1.3865
C115 C199 1.4458
C116 C124 1.3647
C117 C119 1.5069
C120 C142 1.5622
C121 N155 1.3208
C125 C137 1.2753
C125 C159 1.3019
C128 C148 1.5224
C129 C160 1.5186
C129 C169 1.6237
C132 C223 1.3954
C133 C154 1.5402
C133 C174 1.5890
C134 C1 1.5777
C135 C168 1.5151
C138 N151 1.2113
C140 C225 1.5874
C147 C167 1.3010
N155 C163 1.2796
N155 C184 1.4765
C157 C223 1.5529
C159 C167 1.4759
C159 C177 1.5357
C160 C174 1.4184
C168 C222 1.4992
C169 O173 1.1473
C169 N192 1.4227
O175 C6 1.2176
N179 C6 1.2900
N192 N2 1.4542
C222 C225 1.4664
C6 C11 1.3003
C11 C5 1.6486
N2 C8 1.2143
C1 C5 1.4312

loop_
_smtbx_masks_void_nr
_smtbx_masks_void_average_x
_smtbx_masks_void_average_y
_smtbx_masks_void_average_z
_smtbx_masks_void_volume
_smtbx_masks_void_count_electrons
1 -0.250 -0.100 -0.807 2899.1 926.2
2 0.250 0.477 -0.234 2899.1 926.7
